data_4086483
loop_
_publ_author_name
'Cook, Timothy D.'
'Natoli, Sean N.'
'Fanwick, Phillip E.'
'Ren, Tong'

_publ_section_title
;
 CoIII(cyclam) Oligoynyls: Monomeric Oligoynyl Complexes and Dimeric
 Complexes with an Oligoyn-diyl Bridge
;
_journal_name_full Organometallics
_journal_paper_doi 10.1021/acs.organomet.6b00219
_journal_year 2016
_chemical_formula_moiety 'C18 H26 Co N4, C H4 O, Cl'
_chemical_formula_sum 'C19 H30 Cl Co N4 O'
_chemical_formula_weight 424.85
_space_group_crystal_system monoclinic
_space_group_IT_number 14
_space_group_name_Hall '-P 2yn'
_space_group_name_H-M_alt 'P 1 21/n 1'
_symmetry_space_group_name_Hall '-P 2yn'
_symmetry_space_group_name_H-M 'P 1 21/n 1'
_atom_sites_solution_hydrogens mixed
_atom_sites_solution_primary direct
_atom_sites_solution_secondary difmap
_audit_creation_method SHELXL-2014/7
_cell_angle_alpha 90
_cell_angle_beta 107.902(4)
_cell_angle_gamma 90
_cell_formula_units_Z 4
_cell_length_a 12.1962(6)
_cell_length_b 12.1069(5)
_cell_length_c 14.9841(7)
_cell_measurement_reflns_used 20045
_cell_measurement_temperature 200(2)
_cell_measurement_theta_max 66.589
_cell_measurement_theta_min 4.792
_cell_volume 2105.40(17)
_computing_cell_refinement 'HKL3000 (Otwinowski & Minor, 1997)'
_computing_data_collection 'CrystalClear-SM Expert 2.1 b32 (Rigaku, 2014)'
_computing_data_reduction 'HKL3000 (Otwinowski & Minor, 1997)'
_computing_structure_refinement
;  
SHELXL-2014/7 (Sheldrick, 2014), 
SHELXLE Rev714 (H\"ubschle et al., 2011)
;
_computing_structure_solution 'SHELXS-97 (Sheldrick, 2008)'
_diffrn_ambient_temperature 200(2)
_diffrn_measured_fraction_theta_full 0.992
_diffrn_measured_fraction_theta_max 0.992
_diffrn_measurement_device_type 'Rigaku Rapid II curved image plate diffractometer'
_diffrn_measurement_method 'omega scans'
_diffrn_radiation_monochromator 'laterally graded multilayer (Goebel) mirror'
_diffrn_radiation_type CuK\a
_diffrn_radiation_wavelength 1.54178
_diffrn_reflns_av_R_equivalents 0.1105
_diffrn_reflns_av_unetI/netI 0.0948
_diffrn_reflns_Laue_measured_fraction_full 0.992
_diffrn_reflns_Laue_measured_fraction_max 0.992
_diffrn_reflns_limit_h_max 14
_diffrn_reflns_limit_h_min -14
_diffrn_reflns_limit_k_max 14
_diffrn_reflns_limit_k_min -13
_diffrn_reflns_limit_l_max 17
_diffrn_reflns_limit_l_min -17
_diffrn_reflns_number 6869
_diffrn_reflns_point_group_measured_fraction_full 0.992
_diffrn_reflns_point_group_measured_fraction_max 0.992
_diffrn_reflns_theta_full 66.589
_diffrn_reflns_theta_max 66.589
_diffrn_reflns_theta_min 4.792
_diffrn_source 'microfocus X-ray tube'
_exptl_absorpt_coefficient_mu 7.669
_exptl_absorpt_correction_T_max 0.342
_exptl_absorpt_correction_T_min 0.128
_exptl_absorpt_correction_type multi-scan
_exptl_absorpt_process_details 'SCALEPACK (Otwinowski & Minor, 1997)'
_exptl_crystal_colour orange
_exptl_crystal_density_diffrn 1.340
_exptl_crystal_description block
_exptl_crystal_F_000 896
_exptl_crystal_size_max 0.250
_exptl_crystal_size_mid 0.200
_exptl_crystal_size_min 0.140
_refine_diff_density_max 1.002
_refine_diff_density_min -0.647
_refine_diff_density_rms 0.100
_refine_ls_extinction_coef 0.0048(5)
_refine_ls_extinction_expression Fc^*^=kFc[1+0.001xFc^2^\l^3^/sin(2\q)]^-1/4^
_refine_ls_extinction_method 'SHELXL-2014/7 (Sheldrick 2014'
_refine_ls_goodness_of_fit_ref 1.055
_refine_ls_hydrogen_treatment mixed
_refine_ls_matrix_type full
_refine_ls_number_parameters 260
_refine_ls_number_reflns 3689
_refine_ls_number_restraints 0
_refine_ls_restrained_S_all 1.055
_refine_ls_R_factor_all 0.0608
_refine_ls_R_factor_gt 0.0547
_refine_ls_shift/su_max 0.000
_refine_ls_shift/su_mean 0.000
_refine_ls_structure_factor_coef Fsqd
_refine_ls_weighting_details 'w=1/[\s^2^(Fo^2^)+(0.0994P)^2^+0.6826P] where P=(Fo^2^+2Fc^2^)/3'
_refine_ls_weighting_scheme calc
_refine_ls_wR_factor_gt 0.1528
_refine_ls_wR_factor_ref 0.1594
_reflns_Friedel_coverage 0.000
_reflns_number_gt 3227
_reflns_number_total 3689
_reflns_threshold_expression 'I > 2\s(I)'
_cod_data_source_file om6b00219_si_003.cif
_cod_data_source_block tc77c
_cod_database_code 4086483
_shelx_shelxl_version_number 2014/7
_shelx_space_group_comment
;
The symmetry employed for this shelxl refinement is uniquely defined
by the following loop, which should always be used as a source of
symmetry information in preference to the above space-group names.
They are only intended as comments.
;
_shelx_estimated_absorpt_t_min 0.250
_shelx_estimated_absorpt_t_max 0.413

loop_
_space_group_symop_operation_xyz
'x, y, z'
'-x+1/2, y+1/2, -z+1/2'
'-x, -y, -z'
'x-1/2, -y-1/2, z-1/2'

loop_
_atom_site_label
_atom_site_type_symbol
_atom_site_fract_x
_atom_site_fract_y
_atom_site_fract_z
_atom_site_U_iso_or_equiv
_atom_site_adp_type
_atom_site_occupancy
_atom_site_site_symmetry_order
_atom_site_calc_flag
_atom_site_refinement_flags_posn
_atom_site_refinement_flags_adp
_atom_site_refinement_flags_occupancy
Co1 Co 0.0000 0.0000 0.5000 0.0161(2) Uani 1 2 d S . P
Co2 Co 0.5000 0.5000 0.5000 0.0156(2) Uani 1 2 d S . P
Cl1 Cl 0.04218(6) 0.34824(6) 0.20479(5) 0.0308(3) Uani 1 1 d . . .
O1 O 0.14885(19) 0.3296(2) 0.42439(17) 0.0351(5) Uani 1 1 d . . .
H1 H 0.121(3) 0.336(4) 0.373(3) 0.043(12) Uiso 1 1 d . . .
N11 N 0.08318(19) 0.0850(2) 0.42787(16) 0.0240(5) Uani 1 1 d . . .
N12 N 0.14329(19) -0.0425(2) 0.59889(17) 0.0244(5) Uani 1 1 d . . .
N21 N 0.43850(19) 0.64549(19) 0.44470(17) 0.0228(5) Uani 1 1 d . . .
N22 N 0.36662(18) 0.4325(2) 0.40353(16) 0.0238(5) Uani 1 1 d . . .
C1 C 0.0903(3) 0.3999(3) 0.4712(2) 0.0357(7) Uani 1 1 d . . .
H1A H 0.1258 0.3931 0.5392 0.054 Uiso 1 1 calc R U .
H1B H 0.0091 0.3782 0.4544 0.054 Uiso 1 1 calc R U .
H1C H 0.0958 0.4766 0.4522 0.054 Uiso 1 1 calc R U .
C11 C -0.0068(2) 0.1304(2) 0.57174(19) 0.0215(6) Uani 1 1 d . . .
C12 C -0.0065(2) 0.2112(2) 0.62058(19) 0.0228(6) Uani 1 1 d . . .
C13 C -0.0087(2) 0.3030(2) 0.67367(19) 0.0241(6) Uani 1 1 d . . .
C14 C -0.0126(2) 0.3841(3) 0.7181(2) 0.0316(7) Uani 1 1 d . . .
H14 H -0.0157 0.4485 0.7534 0.038 Uiso 1 1 calc R U .
C15 C 0.2465(2) -0.0710(3) 0.5721(2) 0.0357(7) Uani 1 1 d . . .
H15A H 0.2310 -0.1384 0.5328 0.043 Uiso 1 1 calc R U .
H15B H 0.3113 -0.0871 0.6293 0.043 Uiso 1 1 calc R U .
C16 C 0.2802(3) 0.0226(3) 0.5182(3) 0.0395(8) Uani 1 1 d . . .
H16A H 0.2875 0.0915 0.5550 0.047 Uiso 1 1 calc R U .
H16B H 0.3567 0.0061 0.5111 0.047 Uiso 1 1 calc R U .
C17 C 0.1947(3) 0.0409(3) 0.4221(2) 0.0346(7) Uani 1 1 d . . .
H17A H 0.2277 0.0936 0.3867 0.041 Uiso 1 1 calc R U .
H17B H 0.1808 -0.0299 0.3873 0.041 Uiso 1 1 calc R U .
C18 C 0.0005(3) 0.1023(3) 0.33226(19) 0.0309(7) Uani 1 1 d . . .
H18A H -0.0072 0.0339 0.2946 0.037 Uiso 1 1 calc R U .
H18B H 0.0277 0.1623 0.2995 0.037 Uiso 1 1 calc R U .
C19 C 0.1127(3) -0.1324(2) 0.6547(2) 0.0322(7) Uani 1 1 d . . .
H19A H 0.1728 -0.1395 0.7163 0.039 Uiso 1 1 calc R U .
H19B H 0.1063 -0.2037 0.6211 0.039 Uiso 1 1 calc R U .
C21 C 0.5942(2) 0.4881(2) 0.4186(2) 0.0200(6) Uani 1 1 d . . .
C22 C 0.6603(2) 0.4687(3) 0.37316(19) 0.0226(6) Uani 1 1 d . . .
C23 C 0.7366(2) 0.4390(2) 0.32639(19) 0.0235(6) Uani 1 1 d . . .
C24 C 0.8033(2) 0.4118(3) 0.2866(2) 0.0317(7) Uani 1 1 d . . .
H24 H 0.8564 0.3901 0.2549 0.038 Uiso 1 1 calc R U .
C25 C 0.5670(3) 0.7608(3) 0.5695(2) 0.0361(7) Uani 1 1 d . . .
H25A H 0.5694 0.8320 0.6026 0.043 Uiso 1 1 calc R U .
H25B H 0.6171 0.7681 0.5289 0.043 Uiso 1 1 calc R U .
C26 C 0.4451(2) 0.7401(2) 0.5084(2) 0.0303(7) Uani 1 1 d . . .
H26A H 0.3958 0.7253 0.5487 0.036 Uiso 1 1 calc R U .
H26B H 0.4153 0.8071 0.4709 0.036 Uiso 1 1 calc R U .
C27 C 0.3187(2) 0.6262(3) 0.3838(2) 0.0304(7) Uani 1 1 d . . .
H27A H 0.2934 0.6876 0.3384 0.036 Uiso 1 1 calc R U .
H27B H 0.2658 0.6220 0.4223 0.036 Uiso 1 1 calc R U .
C28 C 0.3174(3) 0.5194(3) 0.3329(2) 0.0299(7) Uani 1 1 d . . .
H28A H 0.2374 0.5000 0.2960 0.036 Uiso 1 1 calc R U .
H28B H 0.3637 0.5263 0.2893 0.036 Uiso 1 1 calc R U .
C29 C 0.3846(3) 0.3282(3) 0.3588(2) 0.0336(7) Uani 1 1 d . . .
H29A H 0.4384 0.3415 0.3221 0.040 Uiso 1 1 calc R U .
H29B H 0.3103 0.3031 0.3150 0.040 Uiso 1 1 calc R U .
H11 H 0.098(3) 0.149(3) 0.458(2) 0.033(9) Uiso 1 1 d . . .
H12 H 0.159(3) 0.013(3) 0.634(2) 0.018(9) Uiso 1 1 d . . .
H21 H 0.475(3) 0.659(3) 0.410(2) 0.026(9) Uiso 1 1 d . . .
H22 H 0.312(2) 0.420(3) 0.427(2) 0.020(7) Uiso 1 1 d . . .

loop_
_atom_site_aniso_label
_atom_site_aniso_U_11
_atom_site_aniso_U_22
_atom_site_aniso_U_33
_atom_site_aniso_U_23
_atom_site_aniso_U_13
_atom_site_aniso_U_12
Co1 0.0227(4) 0.0110(4) 0.0158(4) -0.0025(2) 0.0077(3) -0.0015(2)
Co2 0.0164(4) 0.0190(4) 0.0160(4) 0.0010(2) 0.0115(3) -0.0011(2)
Cl1 0.0411(4) 0.0262(4) 0.0308(4) -0.0060(3) 0.0193(3) 0.0041(3)
O1 0.0388(12) 0.0366(13) 0.0314(13) -0.0047(10) 0.0129(10) 0.0010(9)
N11 0.0338(12) 0.0202(12) 0.0208(12) -0.0055(10) 0.0126(10) -0.0059(9)
N12 0.0287(12) 0.0185(13) 0.0241(13) -0.0045(10) 0.0051(9) -0.0002(9)
N21 0.0251(11) 0.0241(13) 0.0260(12) 0.0056(10) 0.0180(10) 0.0009(9)
N22 0.0203(10) 0.0327(14) 0.0230(12) -0.0025(10) 0.0138(9) -0.0055(9)
C1 0.0375(15) 0.0358(18) 0.0376(17) -0.0045(14) 0.0170(13) -0.0015(13)
C11 0.0258(13) 0.0160(13) 0.0236(14) 0.0003(11) 0.0092(10) -0.0005(10)
C12 0.0290(13) 0.0173(13) 0.0244(14) -0.0006(11) 0.0114(10) -0.0004(10)
C13 0.0290(13) 0.0183(14) 0.0264(14) -0.0021(11) 0.0104(11) 0.0000(10)
C14 0.0371(15) 0.0211(15) 0.0369(16) -0.0091(14) 0.0117(12) 0.0006(12)
C15 0.0252(13) 0.0364(18) 0.0422(18) -0.0088(15) 0.0052(12) 0.0052(12)
C16 0.0263(15) 0.0500(19) 0.046(2) -0.0138(17) 0.0160(14) -0.0059(14)
C17 0.0366(15) 0.0369(18) 0.0385(18) -0.0111(15) 0.0238(14) -0.0135(14)
C18 0.0497(17) 0.0250(15) 0.0195(14) 0.0008(12) 0.0129(12) -0.0106(13)
C19 0.0471(17) 0.0187(14) 0.0249(15) 0.0029(12) 0.0022(13) -0.0001(12)
C21 0.0204(12) 0.0214(14) 0.0206(14) 0.0026(10) 0.0097(11) -0.0014(9)
C22 0.0204(12) 0.0263(14) 0.0243(14) 0.0029(12) 0.0116(11) 0.0002(11)
C23 0.0222(12) 0.0274(15) 0.0248(14) 0.0056(11) 0.0129(10) 0.0023(10)
C24 0.0304(14) 0.0404(18) 0.0298(15) 0.0091(13) 0.0175(12) 0.0107(12)
C25 0.0481(18) 0.0274(17) 0.0446(18) -0.0095(14) 0.0313(15) -0.0101(13)
C26 0.0416(16) 0.0209(15) 0.0391(17) 0.0032(13) 0.0284(14) 0.0046(12)
C27 0.0218(13) 0.0373(17) 0.0336(16) 0.0142(14) 0.0107(11) 0.0044(12)
C28 0.0243(14) 0.0430(17) 0.0230(16) 0.0049(14) 0.0084(12) -0.0035(12)
C29 0.0342(15) 0.0412(19) 0.0301(16) -0.0135(14) 0.0168(12) -0.0117(13)

loop_
_atom_type_symbol
_atom_type_description
_atom_type_scat_dispersion_real
_atom_type_scat_dispersion_imag
_atom_type_scat_source
C C 0.0181 0.0091 'International Tables Vol C Tables 4.2.6.8 and 6.1.1.4'
H H 0.0000 0.0000 'International Tables Vol C Tables 4.2.6.8 and 6.1.1.4'
N N 0.0311 0.0180 'International Tables Vol C Tables 4.2.6.8 and 6.1.1.4'
Cl Cl 0.3639 0.7018 'International Tables Vol C Tables 4.2.6.8 and 6.1.1.4'
Co Co -2.3653 3.6143 'International Tables Vol C Tables 4.2.6.8 and 6.1.1.4'
O O 0.0492 0.0322 'International Tables Vol C Tables 4.2.6.8 and 6.1.1.4'

loop_
_geom_angle_atom_site_label_1
_geom_angle_atom_site_label_2
_geom_angle_atom_site_label_3
_geom_angle
_geom_angle_site_symmetry_1
_geom_angle_site_symmetry_3
C11 Co1 C11 180.0 . 3_556
C11 Co1 N12 91.44(11) . 3_556
C11 Co1 N12 88.56(11) 3_556 3_556
C11 Co1 N12 88.56(11) . .
C11 Co1 N12 91.44(11) 3_556 .
N12 Co1 N12 180.0 3_556 .
C11 Co1 N11 89.74(11) . .
C11 Co1 N11 90.26(11) 3_556 .
N12 Co1 N11 86.49(10) 3_556 .
N12 Co1 N11 93.51(10) . .
C11 Co1 N11 90.25(11) . 3_556
C11 Co1 N11 89.74(11) 3_556 3_556
N12 Co1 N11 93.51(10) 3_556 3_556
N12 Co1 N11 86.49(10) . 3_556
N11 Co1 N11 180.0 . 3_556
C21 Co2 C21 180.00(10) 3_666 .
C21 Co2 N22 88.68(11) 3_666 .
C21 Co2 N22 91.32(10) . .
C21 Co2 N22 91.32(11) 3_666 3_666
C21 Co2 N22 88.68(11) . 3_666
N22 Co2 N22 180.0 . 3_666
C21 Co2 N21 91.39(10) 3_666 3_666
C21 Co2 N21 88.61(10) . 3_666
N22 Co2 N21 93.33(10) . 3_666
N22 Co2 N21 86.66(10) 3_666 3_666
C21 Co2 N21 88.61(10) 3_666 .
C21 Co2 N21 91.39(10) . .
N22 Co2 N21 86.66(10) . .
N22 Co2 N21 93.34(10) 3_666 .
N21 Co2 N21 180.00(6) 3_666 .
C1 O1 H1 108(3) . .
C17 N11 C18 110.7(2) . .
C17 N11 Co1 118.4(2) . .
C18 N11 Co1 106.74(16) . .
C17 N11 H11 107(2) . .
C18 N11 H11 110(2) . .
Co1 N11 H11 104(2) . .
C15 N12 C19 111.3(2) . .
C15 N12 Co1 119.21(19) . .
C19 N12 Co1 107.15(17) . .
C15 N12 H12 108(2) . .
C19 N12 H12 106(2) . .
Co1 N12 H12 104(2) . .
C26 N21 C27 111.5(2) . .
C26 N21 Co2 118.54(18) . .
C27 N21 Co2 106.89(18) . .
C26 N21 H21 109(2) . .
C27 N21 H21 106(2) . .
Co2 N21 H21 104(2) . .
C29 N22 C28 111.5(2) . .
C29 N22 Co2 118.57(18) . .
C28 N22 Co2 106.78(18) . .
C29 N22 H22 106(2) . .
C28 N22 H22 103(2) . .
Co2 N22 H22 110(2) . .
O1 C1 H1A 109.5 . .
O1 C1 H1B 109.5 . .
H1A C1 H1B 109.5 . .
O1 C1 H1C 109.5 . .
H1A C1 H1C 109.5 . .
H1B C1 H1C 109.5 . .
C12 C11 Co1 176.9(2) . .
C11 C12 C13 178.5(3) . .
C14 C13 C12 178.4(3) . .
C13 C14 H14 180.0 . .
N12 C15 C16 111.3(3) . .
N12 C15 H15A 109.4 . .
C16 C15 H15A 109.4 . .
N12 C15 H15B 109.4 . .
C16 C15 H15B 109.4 . .
H15A C15 H15B 108.0 . .
C17 C16 C15 113.3(3) . .
C17 C16 H16A 108.9 . .
C15 C16 H16A 108.9 . .
C17 C16 H16B 108.9 . .
C15 C16 H16B 108.9 . .
H16A C16 H16B 107.7 . .
N11 C17 C16 111.8(2) . .
N11 C17 H17A 109.2 . .
C16 C17 H17A 109.2 . .
N11 C17 H17B 109.2 . .
C16 C17 H17B 109.2 . .
H17A C17 H17B 107.9 . .
N11 C18 C19 106.7(2) . 3_556
N11 C18 H18A 110.4 . .
C19 C18 H18A 110.4 3_556 .
N11 C18 H18B 110.4 . .
C19 C18 H18B 110.4 3_556 .
H18A C18 H18B 108.6 . .
N12 C19 C18 107.2(2) . 3_556
N12 C19 H19A 110.3 . .
C18 C19 H19A 110.3 3_556 .
N12 C19 H19B 110.3 . .
C18 C19 H19B 110.3 3_556 .
H19A C19 H19B 108.5 . .
C22 C21 Co2 171.8(2) . .
C21 C22 C23 175.3(3) . .
C24 C23 C22 179.0(3) . .
C23 C24 H24 180.0 . .
C26 C25 C29 114.2(3) . 3_666
C26 C25 H25A 108.7 . .
C29 C25 H25A 108.7 3_666 .
C26 C25 H25B 108.7 . .
C29 C25 H25B 108.7 3_666 .
H25A C25 H25B 107.6 . .
N21 C26 C25 111.7(2) . .
N21 C26 H26A 109.3 . .
C25 C26 H26A 109.3 . .
N21 C26 H26B 109.3 . .
C25 C26 H26B 109.3 . .
H26A C26 H26B 107.9 . .
N21 C27 C28 107.7(2) . .
N21 C27 H27A 110.2 . .
C28 C27 H27A 110.2 . .
N21 C27 H27B 110.2 . .
C28 C27 H27B 110.2 . .
H27A C27 H27B 108.5 . .
N22 C28 C27 108.0(2) . .
N22 C28 H28A 110.1 . .
C27 C28 H28A 110.1 . .
N22 C28 H28B 110.1 . .
C27 C28 H28B 110.1 . .
H28A C28 H28B 108.4 . .
N22 C29 C25 111.6(2) . 3_666
N22 C29 H29A 109.3 . .
C25 C29 H29A 109.3 3_666 .
N22 C29 H29B 109.3 . .
C25 C29 H29B 109.3 3_666 .
H29A C29 H29B 108.0 . .

loop_
_geom_bond_atom_site_label_1
_geom_bond_atom_site_label_2
_geom_bond_distance
_geom_bond_site_symmetry_2
Co1 C11 1.926(3) .
Co1 C11 1.926(3) 3_556
Co1 N12 1.981(2) 3_556
Co1 N12 1.981(2) .
Co1 N11 1.983(2) .
Co1 N11 1.983(2) 3_556
Co2 C21 1.921(3) 3_666
Co2 C21 1.921(3) .
Co2 N22 1.990(2) .
Co2 N22 1.990(2) 3_666
Co2 N21 1.992(2) 3_666
Co2 N21 1.992(2) .
O1 C1 1.426(4) .
O1 H1 0.75(4) .
N11 C17 1.489(4) .
N11 C18 1.492(4) .
N11 H11 0.89(4) .
N12 C15 1.474(4) .
N12 C19 1.488(4) .
N12 H12 0.84(3) .
N21 C26 1.478(4) .
N21 C27 1.483(4) .
N21 H21 0.80(4) .
N22 C29 1.477(4) .
N22 C28 1.482(4) .
N22 H22 0.86(3) .
C1 H1A 0.9800 .
C1 H1B 0.9800 .
C1 H1C 0.9800 .
C11 C12 1.222(4) .
C12 C13 1.372(4) .
C13 C14 1.195(4) .
C14 H14 0.9500 .
C15 C16 1.520(5) .
C15 H15A 0.9900 .
C15 H15B 0.9900 .
C16 C17 1.513(5) .
C16 H16A 0.9900 .
C16 H16B 0.9900 .
C17 H17A 0.9900 .
C17 H17B 0.9900 .
C18 C19 1.498(5) 3_556
C18 H18A 0.9900 .
C18 H18B 0.9900 .
C19 C18 1.498(5) 3_556
C19 H19A 0.9900 .
C19 H19B 0.9900 .
C21 C22 1.227(4) .
C22 C23 1.374(4) .
C23 C24 1.194(4) .
C24 H24 0.9500 .
C25 C26 1.508(4) .
C25 C29 1.508(5) 3_666
C25 H25A 0.9900 .
C25 H25B 0.9900 .
C26 H26A 0.9900 .
C26 H26B 0.9900 .
C27 C28 1.500(5) .
C27 H27A 0.9900 .
C27 H27B 0.9900 .
C28 H28A 0.9900 .
C28 H28B 0.9900 .
C29 C25 1.508(5) 3_666
C29 H29A 0.9900 .
C29 H29B 0.9900 .

loop_
_geom_torsion_atom_site_label_1
_geom_torsion_atom_site_label_2
_geom_torsion_atom_site_label_3
_geom_torsion_atom_site_label_4
_geom_torsion
_geom_torsion_site_symmetry_1
_geom_torsion_site_symmetry_4
C19 N12 C15 C16 -177.9(2) . .
Co1 N12 C15 C16 56.6(3) . .
N12 C15 C16 C17 -68.3(3) . .
C18 N11 C17 C16 -180.0(3) . .
Co1 N11 C17 C16 -56.3(3) . .
C15 C16 C17 N11 68.5(4) . .
C17 N11 C18 C19 172.9(2) . 3_556
Co1 N11 C18 C19 42.7(3) . 3_556
C15 N12 C19 C18 -172.9(2) . 3_556
Co1 N12 C19 C18 -41.0(3) . 3_556
C27 N21 C26 C25 -179.3(2) . .
Co2 N21 C26 C25 56.0(3) . .
C29 C25 C26 N21 -68.2(3) 3_666 .
C26 N21 C27 C28 -171.4(2) . .
Co2 N21 C27 C28 -40.3(3) . .
C29 N22 C28 C27 -171.4(2) . .
Co2 N22 C28 C27 -40.5(2) . .
N21 C27 C28 N22 54.4(3) . .
C28 N22 C29 C25 -179.1(2) . 3_666
Co2 N22 C29 C25 56.3(3) . 3_666
